data_7001198
loop_
_publ_author_name
'Dewhurst, Rian D.'
'Hill, Anthony F.'
'Willis, Anthony C.'

_publ_section_title
;
 Iridium tricarbido complexes via transmetallation with
 tricarbidomercurials
;
_journal_issue 18
_journal_name_full 'Dalton Transactions'
_journal_page_first 3384
_journal_page_last 3387
_journal_paper_doi 10.1039/b900205g
_journal_year 2009
_chemical_compound_source
;
?
;
_chemical_formula_moiety ' C65 H50 B2 Cl Hg Ir N12 O5 P2 W2 , 2(C H2 Cl2)'
_chemical_formula_sum 'C67 H54 B2 Cl5 Hg Ir N12 O5 P2 W2'
_chemical_formula_weight 2128.59
_chemical_name_systematic
;
?
;
_space_group_IT_number 2
_symmetry_cell_setting triclinic
_symmetry_space_group_name_Hall '-P 1'
_symmetry_space_group_name_H-M 'P -1'
_atom_sites_solution_hydrogens geom
_atom_sites_solution_primary direct
_audit_creation_date 05-24-06
_audit_creation_method CRYSTALS_ver_12-03-99
_audit_update_record
;
2005-06-24 - Report on C67 H54 B2 Cl5 Hg Ir N12 O5 P2 W2
by Anthony C. Willis
for Anthony F. Hill and Rian Dewhurst

2005-06-24- passes checkcif tests with minor warnings
2009-01-29 - modify cif for referee
;
_cell_angle_alpha 65.9070(17)
_cell_angle_beta 86.9260(19)
_cell_angle_gamma 66.3350(16)
_cell_formula_units_Z 1
_cell_length_a 12.0420(4)
_cell_length_b 12.6900(4)
_cell_length_c 14.3350(3)
_cell_measurement_reflns_used 25429
_cell_measurement_temperature 200
_cell_measurement_theta_max 25
_cell_measurement_theta_min 3
_cell_volume 1815.59(10)
_computing_cell_refinement
;
Denzo/Scalepack (Otwinowski & Minor, 1996)
;
_computing_data_collection
;
COLLECT (Nonius BV, 1997)
;
_computing_data_reduction
;
Denzo/Scalepack (Otwinowski & Minor, 1996)
;
_computing_molecular_graphics
;
ORTEP-II (Johnson 1976) in teXsan (MSC, 1992-1997)
;
_computing_publication_material
;
CRYSTALS (Watkin et al 2003)
;
_computing_structure_refinement
;
CRYSTALS (Watkin et al 2003)
;
_computing_structure_solution
;
SIR92 (Altomare et al, 1994)
;
_diffrn_ambient_temperature 200
_diffrn_measured_fraction_theta_full 0.99
_diffrn_measured_fraction_theta_max 0.993
_diffrn_measurement_device_type
;
Nonius Kappa CCD
;
_diffrn_measurement_method ' \f and \w scans with CCD '
_diffrn_radiation_monochromator graphite
_diffrn_radiation_type 'Mo K\a'
_diffrn_radiation_wavelength 0.71073
_diffrn_reflns_av_R_equivalents 0.05
_diffrn_reflns_limit_h_max 14
_diffrn_reflns_limit_h_min -14
_diffrn_reflns_limit_k_max 15
_diffrn_reflns_limit_k_min -15
_diffrn_reflns_limit_l_max 17
_diffrn_reflns_limit_l_min -17
_diffrn_reflns_number 31953
_diffrn_reflns_theta_full 25.
_diffrn_reflns_theta_max 25.0
_diffrn_reflns_theta_min 2.590
_diffrn_standards_decay_% 0.00
_diffrn_standards_interval_count 0
_diffrn_standards_interval_time 0
_diffrn_standards_number 0
_exptl_absorpt_coefficient_mu 7.376
_exptl_absorpt_correction_T_max 0.855
_exptl_absorpt_correction_T_min 0.677
_exptl_absorpt_correction_type integration
_exptl_absorpt_process_details
;
via Gaussian method (Coppens, 1970) implemented in maXus (2000)
;
_exptl_crystal_colour ' orange '
_exptl_crystal_density_diffrn 1.947
_exptl_crystal_density_method 'not measured'
_exptl_crystal_description ' plate '
_exptl_crystal_F_000 1010
_exptl_crystal_size_max 0.06
_exptl_crystal_size_mid 0.04
_exptl_crystal_size_min 0.03
_refine_diff_density_max 1.97
_refine_diff_density_min -2.10
_refine_ls_extinction_method None
_refine_ls_goodness_of_fit_ref 1.0179
_refine_ls_hydrogen_treatment noref
_refine_ls_matrix_type full
_refine_ls_number_parameters 478
_refine_ls_number_reflns 4285
_refine_ls_number_restraints 64
_refine_ls_R_factor_all 0.0738
_refine_ls_R_factor_gt 0.0454
_refine_ls_shift/su_max 0.000980
_refine_ls_structure_factor_coef F
_refine_ls_weighting_details
;
Method, part 1, Chebychev polynomial, (Watkin, 1994, Prince, 1982)
[weight] = 1.0/[A~0~*T~0~(x)+A~1~*T~1~(x) ... +A~n-1~]*T~n-1~(x)]
where A~i~ are the Chebychev coefficients listed below and x= Fcalc/Fmax
Method = Robust Weighting (Prince, 1982)
W = [weight] * [1-(deltaF/6*sigmaF)^2^]^2^
A~i~ are:
1.18 -0.420 0.957 -0.0709
;
_refine_ls_weighting_scheme calc
_refine_ls_wR_factor_all 0.0410
_refine_ls_wR_factor_gt 0.0377
_refine_ls_wR_factor_ref 0.0377
_reflns_limit_h_max 14
_reflns_limit_h_min -14
_reflns_limit_k_max 15
_reflns_limit_k_min -13
_reflns_limit_l_max 17
_reflns_limit_l_min 0
_reflns_number_gt 4285
_reflns_number_total 6386
_reflns_threshold_expression I>3.00u(I)
_cod_data_source_file b900205g.txt
_cod_data_source_block rian19
_cod_depositor_comments
;
The following automatic conversions were performed:
'_symmetry_cell_setting' value 'Triclinic' changed to 'triclinic'
according to '/home/saulius/struct/CIF-dictionaries/cif_core.dic'
dictionary named 'cif_core.dic' version 2.4.1 from 2010-06-29.

Automatic conversion script
Id: cif_fix_enum 1527 2010-12-29 10:47:43Z saulius 
;
_cod_original_sg_symbol_H-M 'P -1 '
_cod_original_formula_sum ' C67 H54 B2 Cl5 Hg Ir N12 O5 P2 W2 '
_cod_database_code 7001198

loop_
_symmetry_equiv_pos_as_xyz
x,y,z
-x,-y,-z

loop_
_atom_site_label
_atom_site_type_symbol
_atom_site_fract_x
_atom_site_fract_y
_atom_site_fract_z
_atom_site_U_iso_or_equiv
_atom_site_occupancy
_atom_site_adp_type
_atom_site_refinement_flags_posn
_atom_site_refinement_flags_adp
_atom_site_refinement_flags_occupancy
_atom_site_disorder_assembly
_atom_site_disorder_group
_atom_site_attached_hydrogens
Hg1 Hg 0.69223(12) 0.35546(16) 0.47776(10) 0.0374 0.5000 Uani . U . . . .
Ir1 Ir 0.4815(2) 0.5107(5) 0.5001(4) 0.0281 0.5000 Uani D . . . . .
W1 W 0.26830(3) 0.79760(3) 0.02036(3) 0.0295 1.0000 Uani . . . . . .
Cl1 Cl 0.8838(5) 0.2134(7) 0.4528(5) 0.0715 0.5000 Uani . . . . . .
Cl2 Cl 1.1151(5) 0.3375(6) 0.0869(5) 0.1500 1.0000 Uani D U . . . .
Cl31 Cl 0.9382(13) 0.2902(17) 0.2049(9) 0.0883 0.5000 Uani D U . S 1 .
Cl32 Cl 0.9425(18) 0.273(2) 0.2531(15) 0.1467 0.5000 Uani D U . S 2 .
P1 P 0.4269(2) 0.3381(2) 0.55298(16) 0.0351 1.0000 Uani . . . . . .
O4 O 0.2312(12) 0.7007(14) 0.5178(14) 0.0833 0.5000 Uani D U . . . .
O5 O 0.1835(6) 1.0287(7) 0.0792(6) 0.0522 1.0000 Uani . . . . . .
O6 O 0.0468(7) 0.7376(8) 0.1076(6) 0.0629 1.0000 Uani . . . . . .
N11 N 0.1702(7) 0.9236(7) -0.1450(5) 0.0342 1.0000 Uani . . . . . .
N12 N 0.2272(7) 0.9080(8) -0.2259(5) 0.0420 1.0000 Uani . . . . . .
N21 N 0.3269(6) 0.6560(7) -0.0436(6) 0.0368 1.0000 Uani . . . . . .
N22 N 0.3628(7) 0.6761(7) -0.1389(6) 0.0396 1.0000 Uani . . . . . .
N31 N 0.4193(6) 0.8376(7) -0.0576(5) 0.0337 1.0000 Uani . . . . . .
N32 N 0.4415(7) 0.8355(7) -0.1518(6) 0.0402 1.0000 Uani . . . . . .
C1 C 0.3425(8) 0.7007(8) 0.1527(7) 0.0328 1.0000 Uani . . . . . .
C2 C 0.3888(9) 0.6320(8) 0.2593(7) 0.0333 1.0000 Uani . . . . . .
C3 C 0.4303(8) 0.5763(8) 0.3491(6) 0.0343 1.0000 Uani . . . . . .
C4 C 0.319(2) 0.630(4) 0.504(3) 0.0387 0.5000 Uani D U . . . .
C5 C 0.2135(8) 0.9430(9) 0.0574(6) 0.0373 1.0000 Uani . . . . . .
C6 C 0.1286(9) 0.7605(9) 0.0745(7) 0.0427 1.0000 Uani . . . . . .
C13 C 0.1481(11) 0.9919(11) -0.3134(7) 0.0580 1.0000 Uani . . . . . .
C14 C 0.0425(10) 1.0595(10) -0.2879(8) 0.0582 1.0000 Uani . . . . . .
C15 C 0.0588(9) 1.0168(9) -0.1837(7) 0.0454 1.0000 Uani . . . . . .
C23 C 0.3953(9) 0.5723(10) -0.1560(8) 0.0505 1.0000 Uani . . . . . .
C24 C 0.3832(9) 0.4773(10) -0.0719(9) 0.0496 1.0000 Uani . . . . . .
C25 C 0.3405(11) 0.5386(11) -0.0073(9) 0.0651 1.0000 Uani . . . . . .
C33 C 0.5398(9) 0.8619(10) -0.1795(8) 0.0540 1.0000 Uani . . . . . .
C34 C 0.5840(9) 0.8786(10) -0.1035(9) 0.0536 1.0000 Uani . . . . . .
C35 C 0.5036(9) 0.8657(9) -0.0287(8) 0.0434 1.0000 Uani . . . . . .
C111 C 0.3076(9) 0.3692(8) 0.4593(7) 0.0435 1.0000 Uani . . . . . .
C112 C 0.3344(12) 0.3751(10) 0.3614(8) 0.0560 1.0000 Uani . . . . . .
C113 C 0.2430(12) 0.4020(11) 0.2884(8) 0.0584 1.0000 Uani . . . . . .
C114 C 0.1276(14) 0.4218(14) 0.3154(11) 0.0787 1.0000 Uani . . . . . .
C115 C 0.0977(13) 0.4148(19) 0.4123(14) 0.1046 1.0000 Uani . . . . . .
C116 C 0.1931(11) 0.3876(14) 0.4840(10) 0.0748 1.0000 Uani . . . . . .
C121 C 0.3580(8) 0.3037(9) 0.6726(7) 0.0372 1.0000 Uani . . . . . .
C122 C 0.3148(10) 0.3868(10) 0.7183(7) 0.0477 1.0000 Uani . . . . . .
C123 C 0.2483(9) 0.3639(10) 0.8014(7) 0.0485 1.0000 Uani . . . . . .
C124 C 0.2279(10) 0.2557(10) 0.8393(8) 0.0522 1.0000 Uani . . . . . .
C125 C 0.2738(11) 0.1692(10) 0.7974(9) 0.0599 1.0000 Uani . . . . . .
C126 C 0.3399(10) 0.1937(10) 0.7142(8) 0.0539 1.0000 Uani . . . . . .
C131 C 0.5473(9) 0.1812(9) 0.5762(7) 0.0393 1.0000 Uani . . . . . .
C132 C 0.6441(10) 0.1262(9) 0.6574(8) 0.0493 1.0000 Uani . . . . . .
C133 C 0.7395(11) 0.0110(9) 0.6767(8) 0.0508 1.0000 Uani . . . . . .
C134 C 0.7456(10) -0.0529(11) 0.6158(9) 0.0562 1.0000 Uani . . . . . .
C135 C 0.6543(10) -0.0001(10) 0.5383(9) 0.0556 1.0000 Uani . . . . . .
C136 C 0.5542(10) 0.1169(10) 0.5172(8) 0.0514 1.0000 Uani . . . . . .
C201 C 0.984(3) 0.313(6) 0.082(2) 0.1279 0.5000 Uani D U . S 1 .
C202 C 0.985(4) 0.298(6) 0.123(2) 0.1404 0.5000 Uani D U . S 2 .
B1 B 0.3594(10) 0.8085(10) -0.2096(7) 0.0365 1.0000 Uani . . . . . .
H1 H 0.3877 0.8113 -0.2772 0.0419 1.0000 Uiso R . . . . .
H131 H 0.1652 1.0020 -0.3849 0.0603 1.0000 Uiso R . . . . .
H141 H -0.0330 1.1276 -0.3361 0.0565 1.0000 Uiso R . . . . .
H151 H -0.0035 1.0503 -0.1422 0.0496 1.0000 Uiso R . . . . .
H231 H 0.4242 0.5653 -0.2208 0.0655 1.0000 Uiso R . . . . .
H241 H 0.4001 0.3886 -0.0600 0.0591 1.0000 Uiso R . . . . .
H251 H 0.3214 0.4948 0.0631 0.0743 1.0000 Uiso R . . . . .
H331 H 0.5746 0.8682 -0.2455 0.0609 1.0000 Uiso R . . . . .
H341 H 0.6574 0.8963 -0.1013 0.0679 1.0000 Uiso R . . . . .
H351 H 0.5089 0.8759 0.0363 0.0540 1.0000 Uiso R . . . . .
H1121 H 0.4193 0.3600 0.3437 0.0778 1.0000 Uiso R . . . . .
H1131 H 0.2612 0.4068 0.2182 0.0714 1.0000 Uiso R . . . . .
H1141 H 0.0619 0.4421 0.2629 0.0973 1.0000 Uiso R . . . . .
H1151 H 0.0132 0.4283 0.4304 0.1356 1.0000 Uiso R . . . . .
H1161 H 0.1754 0.3818 0.5544 0.0912 1.0000 Uiso R . . . . .
H1221 H 0.3312 0.4646 0.6916 0.0629 1.0000 Uiso R . . . . .
H1231 H 0.2157 0.4257 0.8331 0.0665 1.0000 Uiso R . . . . .
H1241 H 0.1791 0.2397 0.8981 0.0634 1.0000 Uiso R . . . . .
H1251 H 0.2601 0.0898 0.8262 0.0687 1.0000 Uiso R . . . . .
H1261 H 0.3748 0.1303 0.6841 0.0654 1.0000 Uiso R . . . . .
H1321 H 0.6425 0.1716 0.7007 0.0595 1.0000 Uiso R . . . . .
H1331 H 0.8056 -0.0276 0.7352 0.0573 1.0000 Uiso R . . . . .
H1341 H 0.8160 -0.1359 0.6292 0.0700 1.0000 Uiso R . . . . .
H1351 H 0.6578 -0.0456 0.4946 0.0724 1.0000 Uiso R . . . . .
H1361 H 0.4881 0.1531 0.4592 0.0638 1.0000 Uiso R . . . . .
H2011 H 0.919 0.390 0.027 0.1441 0.5000 Uiso R . . S 1 .
H2012 H 1.002 0.237 0.069 0.1441 0.5000 Uiso R . . S 1 .
H2021 H 0.912 0.368 0.072 0.1612 0.5000 Uiso R . . S 2 .
H2022 H 1.003 0.217 0.116 0.1612 0.5000 Uiso R . . S 2 .

loop_
_atom_site_aniso_label
_atom_site_aniso_U_11
_atom_site_aniso_U_22
_atom_site_aniso_U_33
_atom_site_aniso_U_23
_atom_site_aniso_U_13
_atom_site_aniso_U_12
Hg1 0.0427(5) 0.0401(6) 0.0278(6) -0.0099(4) 0.0039(4) -0.0203(4)
Ir1 0.0301(16) 0.0342(14) 0.0217(3) -0.0063(7) 0.0017(13) -0.0204(14)
W1 0.0329(2) 0.0321(2) 0.02497(18) -0.01136(15) 0.00502(13) -0.01575(16)
Cl1 0.049(3) 0.083(4) 0.061(3) -0.030(3) 0.018(3) -0.009(3)
Cl2 0.111(4) 0.155(5) 0.172(5) -0.100(4) -0.036(4) -0.005(3)
Cl31 0.056(4) 0.089(6) 0.111(8) -0.034(7) -0.023(6) -0.026(4)
Cl32 0.092(7) 0.105(8) 0.219(15) -0.059(12) -0.059(10) -0.018(6)
P1 0.0484(14) 0.0350(12) 0.0280(10) -0.0102(9) 0.0049(9) -0.0262(11)
O4 0.064(9) 0.062(9) 0.067(9) 0.007(8) 0.007(8) -0.008(8)
O5 0.055(4) 0.051(4) 0.063(5) -0.037(4) 0.010(3) -0.019(3)
O6 0.050(4) 0.081(6) 0.071(5) -0.033(4) 0.026(4) -0.041(4)
N11 0.035(4) 0.039(4) 0.031(4) -0.017(3) 0.007(3) -0.015(3)
N12 0.047(5) 0.049(5) 0.025(4) -0.008(3) -0.002(3) -0.022(4)
N21 0.035(4) 0.030(4) 0.039(4) -0.014(3) 0.000(3) -0.008(3)
N22 0.036(4) 0.044(4) 0.041(4) -0.026(4) 0.004(3) -0.011(4)
N31 0.033(4) 0.037(4) 0.031(4) -0.009(3) 0.004(3) -0.020(3)
N32 0.036(4) 0.049(5) 0.036(4) -0.013(3) 0.012(3) -0.024(4)
C1 0.038(5) 0.024(4) 0.036(5) -0.011(4) 0.002(4) -0.015(4)
C2 0.048(5) 0.032(5) 0.034(5) -0.017(4) 0.009(4) -0.026(4)
C3 0.044(5) 0.037(5) 0.027(5) -0.008(4) 0.006(4) -0.028(4)
C4 0.036(8) 0.040(8) 0.035(9) -0.017(7) 0.015(7) -0.012(7)
C5 0.036(5) 0.042(5) 0.030(4) -0.011(4) 0.010(4) -0.019(4)
C6 0.045(6) 0.038(5) 0.038(5) -0.014(4) 0.000(4) -0.011(4)
C13 0.067(8) 0.068(7) 0.016(4) -0.007(5) 0.004(4) -0.017(6)
C14 0.051(7) 0.050(6) 0.040(6) -0.002(5) -0.012(5) -0.005(5)
C15 0.036(5) 0.046(6) 0.042(5) -0.012(4) 0.008(4) -0.013(5)
C23 0.043(6) 0.060(6) 0.061(6) -0.041(6) 0.001(5) -0.017(5)
C24 0.037(5) 0.034(5) 0.077(7) -0.031(5) -0.004(5) -0.005(4)
C25 0.078(8) 0.061(7) 0.047(6) 0.006(5) -0.009(6) -0.048(7)
C33 0.047(6) 0.060(7) 0.045(6) -0.011(5) 0.015(5) -0.025(5)
C34 0.041(6) 0.062(7) 0.066(7) -0.025(6) 0.009(5) -0.033(5)
C35 0.045(5) 0.037(5) 0.053(6) -0.020(4) 0.011(4) -0.022(4)
C111 0.050(6) 0.030(5) 0.050(5) -0.012(4) -0.005(4) -0.020(4)
C112 0.088(8) 0.064(7) 0.043(5) -0.022(5) 0.018(5) -0.058(6)
C113 0.079(8) 0.063(7) 0.036(5) -0.015(5) -0.011(5) -0.037(6)
C114 0.079(10) 0.085(9) 0.079(9) -0.044(8) -0.007(7) -0.030(8)
C115 0.049(8) 0.175(18) 0.115(13) -0.096(13) 0.018(8) -0.036(9)
C116 0.044(7) 0.112(11) 0.072(8) -0.056(8) -0.002(6) -0.017(7)
C121 0.043(5) 0.040(5) 0.034(5) -0.012(4) 0.009(4) -0.027(4)
C122 0.065(6) 0.056(6) 0.037(5) -0.013(4) 0.012(4) -0.046(5)
C123 0.056(6) 0.069(7) 0.041(5) -0.026(5) 0.020(4) -0.045(6)
C124 0.050(6) 0.057(6) 0.052(6) -0.015(5) 0.014(5) -0.033(5)
C125 0.067(7) 0.043(6) 0.062(7) -0.009(5) 0.020(6) -0.030(6)
C126 0.065(7) 0.044(6) 0.055(6) -0.016(5) 0.033(5) -0.032(5)
C131 0.049(5) 0.046(5) 0.042(5) -0.023(4) 0.018(4) -0.035(5)
C132 0.059(6) 0.040(5) 0.050(6) -0.013(4) -0.002(5) -0.026(5)
C133 0.069(7) 0.032(5) 0.042(5) -0.006(4) 0.001(5) -0.022(5)
C134 0.056(7) 0.058(7) 0.061(7) -0.031(6) 0.019(5) -0.025(6)
C135 0.061(7) 0.054(6) 0.066(7) -0.037(6) 0.020(6) -0.027(6)
C136 0.052(6) 0.060(7) 0.048(6) -0.031(5) 0.009(5) -0.021(5)
C201 0.089(11) 0.130(11) 0.142(12) -0.071(11) -0.031(11) -0.004(10)
C202 0.103(11) 0.130(11) 0.170(14) -0.089(12) -0.046(12) 0.002(10)
B1 0.040(6) 0.040(6) 0.024(5) -0.012(4) 0.010(4) -0.015(5)

loop_
_atom_type_symbol
_atom_type_scat_dispersion_real
_atom_type_scat_dispersion_imag
_atom_type_scat_Cromer_Mann_a1
_atom_type_scat_Cromer_Mann_b1
_atom_type_scat_Cromer_Mann_a2
_atom_type_scat_Cromer_Mann_b2
_atom_type_scat_Cromer_Mann_a3
_atom_type_scat_Cromer_Mann_b3
_atom_type_scat_Cromer_Mann_a4
_atom_type_scat_Cromer_Mann_b4
_atom_type_scat_Cromer_Mann_c
_atom_type_scat_source
'C ' 0.0033 0.0016 2.3100 20.8439 1.0200 10.2075 1.5886 0.5687 0.8650 51.6512 0.2156 International_Tables_Vol_IV_Table_2.2B
'H ' 0.0000 0.0000 0.4930 10.5109 0.3229 26.1257 0.1402 3.1424 0.0408 57.7998 0.0030 International_Tables_Vol_IV_Table_2.2B
'B ' 0.0013 0.0007 2.0545 23.2185 1.3326 1.0210 1.0979 60.3498 0.7068 0.1403 -0.1932 International_Tables_Vol_IV_Table_2.2B
'Cl ' 0.1484 0.1585 11.4604 0.0104 7.1964 1.1662 6.2556 18.5194 1.6455 47.7784 -9.5574 International_Tables_Vol_IV_Table_2.2B
'Hg ' -2.3894 9.2266 20.6809 0.5450 19.0417 8.4484 21.6575 1.5729 5.9676 38.3246 12.6089 International_Tables_Vol_IV_Table_2.2B
'Ir ' -1.4442 7.9887 27.3049 1.5928 16.7296 8.8655 15.6115 0.4179 5.8338 45.0011 11.4722 International_Tables_Vol_IV_Table_2.2B
'N ' 0.0061 0.0033 12.2126 0.0057 3.1322 9.8933 2.0125 28.9975 1.1663 0.5826 -11.5290 International_Tables_Vol_IV_Table_2.2B
'O ' 0.0106 0.0060 3.0485 13.2771 2.2868 5.7011 1.5463 0.3239 0.8670 32.9089 0.2508 International_Tables_Vol_IV_Table_2.2B
'P ' 0.1023 0.0942 6.4345 1.9067 4.1791 27.1570 1.7800 0.5260 1.4908 68.1645 1.1149 International_Tables_Vol_IV_Table_2.2B
'W ' -0.8490 6.8722 29.0818 1.7203 15.4300 9.2259 14.4327 0.3217 5.1198 57.0560 9.8875 International_Tables_Vol_IV_Table_2.2B

loop_
_exptl_crystal_face_index_h
_exptl_crystal_face_index_k
_exptl_crystal_face_index_l
_exptl_crystal_face_perp_dist
1 0 0 0.005
-1 0 0 0.030
0 1 1 0.010
0 -1 -1 0.015
0 -1 1 0.030
0 1 -1 0.030

loop_
_geom_angle_atom_site_label_1
_geom_angle_site_symmetry_1
_geom_angle_atom_site_label_2
_geom_angle_site_symmetry_2
_geom_angle_atom_site_label_3
_geom_angle_site_symmetry_3
_geom_angle
_geom_angle_publ_flag
Ir1 . Hg1 . Cl1 . 178.4(2) yes
C3 2_666 Ir1 . P1 2_666 91.6(3) yes
C3 2_666 Ir1 . Hg1 . 80.6(3) yes
P1 2_666 Ir1 . Hg1 . 84.73(12) yes
C3 2_666 Ir1 . P1 . 85.2(3) yes
P1 2_666 Ir1 . P1 . 170.11(14) yes
Hg1 . Ir1 . P1 . 85.51(17) yes
C3 2_666 Ir1 . C3 . 168.53(17) yes
P1 2_666 Ir1 . C3 . 85.3(3) yes
Hg1 . Ir1 . C3 . 88.2(3) yes
C3 2_666 Ir1 . C4 . 104.7(13) yes
P1 2_666 Ir1 . C4 . 95.9(18) yes
Hg1 . Ir1 . C4 . 174.7(12) yes
P1 . Ir1 . C3 . 96.0(3) yes
P1 . Ir1 . C4 . 94.0(18) yes
C3 . Ir1 . C4 . 86.6(13) yes
N11 . W1 . N21 . 79.9(3) yes
N11 . W1 . N31 . 80.2(2) yes
N21 . W1 . N31 . 81.4(3) yes
N11 . W1 . C1 . 178.3(3) yes
N21 . W1 . C1 . 101.5(3) yes
N31 . W1 . C1 . 100.7(3) yes
N11 . W1 . C5 . 92.7(3) yes
N21 . W1 . C5 . 171.8(3) yes
N31 . W1 . C5 . 93.8(3) yes
C1 . W1 . C5 . 85.9(4) yes
N11 . W1 . C6 . 94.3(3) yes
N21 . W1 . C6 . 93.4(3) yes
N31 . W1 . C6 . 172.9(3) yes
C1 . W1 . C6 . 84.9(4) yes
C5 . W1 . C6 . 90.9(4) yes
Ir1 . P1 . C111 . 110.8(3) yes
Ir1 . P1 . C121 . 115.9(3) yes
C111 . P1 . C121 . 102.5(4) yes
Ir1 2_666 P1 . C111 . 115.8(3) yes
Ir1 2_666 P1 . C121 . 120.8(3) yes
Ir1 2_666 P1 . C131 . 108.3(3) yes
Ir1 . P1 . C131 . 118.2(3) yes
C111 . P1 . C131 . 106.0(4) yes
C121 . P1 . C131 . 101.8(4) yes
W1 . N11 . N12 . 120.4(5) yes
W1 . N11 . C15 . 132.6(6) yes
N12 . N11 . C15 . 107.1(7) yes
N11 . N12 . C13 . 108.0(8) yes
N11 . N12 . B1 . 121.3(7) yes
C13 . N12 . B1 . 130.7(8) yes
W1 . N21 . N22 . 124.5(6) yes
W1 . N21 . C25 . 133.3(8) yes
N22 . N21 . C25 . 102.3(8) yes
N21 . N22 . C23 . 111.1(8) yes
N21 . N22 . B1 . 118.8(7) yes
C23 . N22 . B1 . 130.1(8) yes
W1 . N31 . N32 . 122.0(5) yes
W1 . N31 . C35 . 131.0(6) yes
N32 . N31 . C35 . 107.0(7) yes
N31 . N32 . C33 . 108.8(8) yes
N31 . N32 . B1 . 121.2(7) yes
C33 . N32 . B1 . 130.0(8) yes
W1 . C1 . C2 . 173.9(7) yes
C1 . C2 . C3 . 177.6(9) yes
Ir1 2_666 C3 . C2 . 172.8(7) yes
Ir1 . C3 . C2 . 170.5(8) yes
Ir1 . C4 . O4 . 170(4) yes
W1 . C5 . O5 . 178.7(7) yes
W1 . C6 . O6 . 179.2(8) yes
N12 . C13 . C14 . 108.5(9) yes
N12 . C13 . H131 . 125.750 no
C14 . C13 . H131 . 125.728 no
C13 . C14 . C15 . 106.5(9) yes
C13 . C14 . H141 . 126.776 no
C15 . C14 . H141 . 126.765 no
C14 . C15 . N11 . 109.9(9) yes
C14 . C15 . H151 . 125.040 no
N11 . C15 . H151 . 125.033 no
N22 . C23 . C24 . 109.9(9) yes
N22 . C23 . H231 . 125.016 no
C24 . C23 . H231 . 125.038 no
C23 . C24 . C25 . 100.4(9) yes
C23 . C24 . H241 . 129.788 no
C25 . C24 . H241 . 129.810 no
C24 . C25 . N21 . 116.3(10) yes
C24 . C25 . H251 . 121.836 no
N21 . C25 . H251 . 121.830 no
N32 . C33 . C34 . 109.4(9) yes
N32 . C33 . H331 . 125.315 no
C34 . C33 . H331 . 125.308 no
C33 . C34 . C35 . 104.9(8) yes
C33 . C34 . H341 . 127.527 no
C35 . C34 . H341 . 127.539 no
C34 . C35 . N31 . 109.8(9) yes
C34 . C35 . H351 . 125.098 no
N31 . C35 . H351 . 125.090 no
P1 . C111 . C112 . 119.9(8) yes
P1 . C111 . C116 . 120.2(8) yes
C112 . C111 . C116 . 119.9(10) yes
C111 . C112 . C113 . 120.3(11) yes
C111 . C112 . H1121 . 119.864 no
C113 . C112 . H1121 . 119.854 no
C112 . C113 . C114 . 118.3(11) yes
C112 . C113 . H1131 . 120.827 no
C114 . C113 . H1131 . 120.827 no
C113 . C114 . C115 . 123.1(12) yes
C113 . C114 . H1141 . 118.428 no
C115 . C114 . H1141 . 118.430 no
C114 . C115 . C116 . 116.7(13) yes
C114 . C115 . H1151 . 121.663 no
C116 . C115 . H1151 . 121.678 no
C115 . C116 . C111 . 121.6(12) yes
C115 . C116 . H1161 . 119.178 no
C111 . C116 . H1161 . 119.180 no
P1 . C121 . C122 . 123.2(6) yes
P1 . C121 . C126 . 118.0(7) yes
C122 . C121 . C126 . 118.6(8) yes
C121 . C122 . C123 . 120.9(8) yes
C121 . C122 . H1221 . 119.572 no
C123 . C122 . H1221 . 119.560 no
C122 . C123 . C124 . 119.4(10) yes
C122 . C123 . H1231 . 120.297 no
C124 . C123 . H1231 . 120.290 no
C123 . C124 . C125 . 120.8(10) yes
C123 . C124 . H1241 . 119.597 no
C125 . C124 . H1241 . 119.596 no
C124 . C125 . C126 . 119.1(9) yes
C124 . C125 . H1251 . 120.456 no
C126 . C125 . H1251 . 120.453 no
C125 . C126 . C121 . 121.1(10) yes
C125 . C126 . H1261 . 119.436 no
C121 . C126 . H1261 . 119.433 no
P1 . C131 . C132 . 117.3(7) yes
P1 . C131 . C136 . 124.6(8) yes
C132 . C131 . C136 . 117.9(9) yes
C131 . C132 . C133 . 120.4(9) yes
C131 . C132 . H1321 . 119.802 no
C133 . C132 . H1321 . 119.796 no
C132 . C133 . C134 . 121.0(10) yes
C132 . C133 . H1331 . 119.484 no
C134 . C133 . H1331 . 119.497 no
C133 . C134 . C135 . 118.5(11) yes
C133 . C134 . H1341 . 120.753 no
C135 . C134 . H1341 . 120.766 no
C134 . C135 . C136 . 122.1(10) yes
C134 . C135 . H1351 . 118.947 no
C136 . C135 . H1351 . 118.936 no
C135 . C136 . C131 . 120.0(10) yes
C135 . C136 . H1361 . 119.986 no
C131 . C136 . H1361 . 119.991 no
Cl31 . C201 . Cl2 . 103.9(11) yes
Cl31 . C201 . H2011 . 110.679 no
Cl2 . C201 . H2011 . 110.673 no
Cl31 . C201 . H2012 . 111.015 no
Cl2 . C201 . H2012 . 111.022 no
H2011 . C201 . H2012 . 109.467 no
Cl32 . C202 . Cl2 . 118.4(14) yes
Cl32 . C202 . H2021 . 107.253 no
Cl2 . C202 . H2021 . 107.261 no
Cl32 . C202 . H2022 . 107.128 no
Cl2 . C202 . H2022 . 107.114 no
H2021 . C202 . H2022 . 109.467 no
N22 . B1 . N32 . 107.7(7) yes
N22 . B1 . N12 . 107.9(7) yes
N32 . B1 . N12 . 108.2(8) yes
N22 . B1 . H1 . 111.230 no
N32 . B1 . H1 . 110.967 no
N12 . B1 . H1 . 110.791 no

loop_
_geom_bond_atom_site_label_1
_geom_bond_site_symmetry_1
_geom_bond_atom_site_label_2
_geom_bond_site_symmetry_2
_geom_bond_distance
_geom_bond_publ_flag
Hg1 . Ir1 . 2.615(3) yes
Hg1 . Cl1 . 2.408(6) yes
Hg1 . P1 . 3.380(3) yes
Ir1 . P1 2_666 2.428(6) yes
Ir1 . C3 2_666 2.092(10) yes
Ir1 . P1 . 2.356(6) yes
Ir1 . C3 . 2.004(10) yes
Ir1 . C4 . 1.952(9) yes
W1 . N11 . 2.294(7) yes
W1 . N21 . 2.197(7) yes
W1 . N31 . 2.207(7) yes
W1 . C1 . 1.818(9) yes
W1 . C5 . 1.976(10) yes
W1 . C6 . 1.962(10) yes
Cl1 . O4 2_666 1.544(10) yes
Cl2 . C201 . 1.735(18) yes
Cl2 . C202 . 1.820(18) yes
Cl31 . C201 . 1.758(18) yes
Cl32 . C202 . 1.845(18) yes
P1 . C111 . 1.828(9) yes
P1 . C121 . 1.829(9) yes
P1 . C131 . 1.836(10) yes
O4 . C4 . 1.149(9) yes
O5 . C5 . 1.167(11) yes
O6 . C6 . 1.161(11) yes
N11 . N12 . 1.359(10) yes
N11 . C15 . 1.332(12) yes
N12 . C13 . 1.356(12) yes
N12 . B1 . 1.539(13) yes
N21 . N22 . 1.363(10) yes
N21 . C25 . 1.303(13) yes
N22 . C23 . 1.337(12) yes
N22 . B1 . 1.553(13) yes
N31 . N32 . 1.371(10) yes
N31 . C35 . 1.336(11) yes
N32 . C33 . 1.353(12) yes
N32 . B1 . 1.542(13) yes
C1 . C2 . 1.421(13) yes
C2 . C3 . 1.205(12) yes
C13 . C14 . 1.348(16) yes
C13 . H131 . 1.000 no
C14 . C15 . 1.360(14) yes
C14 . H141 . 1.000 no
C15 . H151 . 1.000 no
C23 . C24 . 1.365(16) yes
C23 . H231 . 1.000 no
C24 . C25 . 1.394(17) yes
C24 . H241 . 1.000 no
C25 . H251 . 1.000 no
C33 . C34 . 1.362(15) yes
C33 . H331 . 1.000 no
C34 . C35 . 1.409(14) yes
C34 . H341 . 1.000 no
C35 . H351 . 1.000 no
C111 . C112 . 1.402(14) yes
C111 . C116 . 1.356(16) yes
C112 . C113 . 1.398(15) yes
C112 . H1121 . 1.000 no
C113 . C114 . 1.374(19) yes
C113 . H1131 . 1.000 no
C114 . C115 . 1.39(2) yes
C114 . H1141 . 1.000 no
C115 . C116 . 1.419(18) yes
C115 . H1151 . 1.000 no
C116 . H1161 . 1.000 no
C121 . C122 . 1.378(14) yes
C121 . C126 . 1.380(13) yes
C122 . C123 . 1.395(13) yes
C122 . H1221 . 1.000 no
C123 . C124 . 1.374(14) yes
C123 . H1231 . 1.000 no
C124 . C125 . 1.373(16) yes
C124 . H1241 . 1.000 no
C125 . C126 . 1.396(14) yes
C125 . H1251 . 1.000 no
C126 . H1261 . 1.000 no
C131 . C132 . 1.424(14) yes
C131 . C136 . 1.376(13) yes
C132 . C133 . 1.375(15) yes
C132 . H1321 . 1.000 no
C133 . C134 . 1.396(15) yes
C133 . H1331 . 1.000 no
C134 . C135 . 1.350(16) yes
C134 . H1341 . 1.000 no
C135 . C136 . 1.409(16) yes
C135 . H1351 . 1.000 no
C136 . H1361 . 1.000 no
C201 . H2011 . 1.000 no
C201 . H2012 . 1.000 no
C202 . H2021 . 1.000 no
C202 . H2022 . 1.000 no
B1 . H1 . 1.000 no

loop_
_geom_contact_atom_site_label_1
_geom_contact_atom_site_label_2
_geom_contact_distance
_geom_contact_site_symmetry_1
_geom_contact_site_symmetry_2
_geom_contact_publ_flag
Cl1 Cl32 2.78(2) . . no
Cl1 Cl31 3.38(1) . . no
Cl2 C34 3.51(1) . 2_765 no
O5 C15 3.36(1) . 2_575 no
O5 O6 3.372(9) . 2_575 no
O5 C201 3.46(6) . 1_465 no
O5 C34 3.53(2) . 2_675 no
O5 C202 3.58(6) . 1_465 no
O6 C201 3.11(6) . 2_665 no
O6 C124 3.33(2) . 2_566 no
O6 C15 3.46(2) . 2_575 no
O6 C202 3.57(5) . 2_665 no
N11 C125 3.59(2) . 1_564 no
N21 C24 3.37(1) . 2_665 no
N22 C25 3.59(1) . 2_665 no
N31 C24 3.44(1) . 2_665 no
N31 C125 3.53(1) . 1_564 no
C6 C201 3.29(6) . 2_665 no
C23 C25 3.48(2) . 2_665 no
C24 C25 3.48(2) . 2_665 no
C24 C123 3.51(2) . 1_554 no
C25 C25 3.56(3) . 2_665 no
C25 C201 3.59(3) . 2_665 no
C33 C126 3.59(1) . 1_564 no

loop_
_geom_torsion_atom_site_label_1
_geom_torsion_atom_site_label_2
_geom_torsion_atom_site_label_3
_geom_torsion_atom_site_label_4
_geom_torsion_site_symmetry_1
_geom_torsion_site_symmetry_2
_geom_torsion_site_symmetry_3
_geom_torsion_site_symmetry_4
_geom_torsion
_geom_torsion_publ_flag
HG1 Ir1 P1 C111 . . . . -112.7(4) no
HG1 Ir1 P1 C121 . . . . 131.1(3) no
HG1 Ir1 P1 C131 . . . . 9.9(4) no
Ir1 P1 C111 C112 . . . . 68.3(9) no
Ir1 P1 C111 C116 . . . . -111(1) no
Ir1 P1 C121 C122 . . . . 14.0(9) no
Ir1 P1 C121 C126 . . . . -171.3(7) no
Ir1 P1 C131 C132 . . . . 63.5(9) no
Ir1 P1 C131 C136 . . . . -113(1) no
W1 N11 N12 C13 . . . . 178.6(9) no
W1 N11 N12 B1 . . . . -2(2) no
W1 N11 C15 C14 . . . . -177.9(9) no
W1 N21 N22 C23 . . . . 178.9(7) no
W1 N21 N22 B1 . . . . -2(1) no
W1 N21 C25 C24 . . . . -178.5(7) no
W1 N31 N32 C33 . . . . -179.3(5) no
W1 N31 N32 B1 . . . . 1.7(9) no
W1 N31 C35 C34 . . . . 177.8(6) no
P1 C111 C112 C113 . . . . -178.4(9) no
P1 C111 C116 C115 . . . . 179(1) no
P1 C121 C122 C123 . . . . 171.2(7) no
P1 C121 C126 C125 . . . . -171.6(9) no
P1 C131 C132 C133 . . . . -177.7(9) no
P1 C131 C136 C135 . . . . 176.5(9) no
N11 W1 N21 N22 . . . . 42.4(7) no
N11 W1 N21 C25 . . . . -140(1) no
N11 W1 N31 N32 . . . . -42.5(6) no
N11 W1 N31 C35 . . . . 138.1(8) no
N11 N12 C13 C14 . . . . -0(2) no
N11 N12 B1 N22 . . . . 60(1) no
N11 N12 B1 N32 . . . . -57(1) no
N11 C15 C14 C13 . . . . -1(2) no
N12 N11 W1 N21 . . . . -40.3(9) no
N12 N11 W1 N31 . . . . 42.6(9) no
N12 N11 W1 C5 . . . . 136.0(9) no
N12 N11 W1 C6 . . . . -132.9(9) no
N12 N11 C15 C14 . . . . 1(2) no
N12 C13 C14 C15 . . . . 1(2) no
N12 B1 N22 N21 . . . . -58(1) no
N12 B1 N22 C23 . . . . 121(1) no
N12 B1 N32 N31 . . . . 57.7(9) no
N12 B1 N32 C33 . . . . -121.1(9) no
N21 W1 N11 C15 . . . . 139(1) no
N21 W1 N31 N32 . . . . 38.7(5) no
N21 W1 N31 C35 . . . . -140.7(7) no
N21 N22 C23 C24 . . . . -0(1) no
N21 N22 B1 N32 . . . . 58(1) no
N21 C25 C24 C23 . . . . -0(1) no
N22 N21 W1 N31 . . . . -39.2(7) no
N22 N21 W1 C1 . . . . -138.5(7) no
N22 N21 W1 C6 . . . . 136.1(7) no
N22 N21 C25 C24 . . . . -0(1) no
N22 C23 C24 C25 . . . . 0(1) no
N22 B1 N12 C13 . . . . -121(1) no
N22 B1 N32 N31 . . . . -59(1) no
N22 B1 N32 C33 . . . . 122.5(9) no
N31 W1 N11 C15 . . . . -138(1) no
N31 W1 N21 C25 . . . . 139(1) no
N31 N32 C33 C34 . . . . 1(1) no
N31 C35 C34 C33 . . . . 2(1) no
N32 N31 W1 C1 . . . . 138.9(6) no
N32 N31 W1 C5 . . . . -134.6(6) no
N32 N31 C35 C34 . . . . -1.7(9) no
N32 C33 C34 C35 . . . . -2(1) no
N32 B1 N12 C13 . . . . 123(1) no
N32 B1 N22 C23 . . . . -123(1) no
C1 W1 N21 C25 . . . . 40(1) no
C1 W1 N31 C35 . . . . -40.5(8) no
C3 Ir1 P1 C111 . . . . -25.1(5) no
C3 Ir1 P1 C121 . . . . -141.2(4) no
C3 Ir1 P1 C131 . . . . 97.5(5) no
C3 Ir1 P1 C111 . . 2_666 2_666 -159.6(4) no
C3 Ir1 P1 C121 . . 2_666 2_666 -35.0(4) no
C3 Ir1 P1 C131 . . 2_666 2_666 81.6(5) no
C4 Ir1 P1 C111 . . . . 62(1) no
C4 Ir1 P1 C121 . . . . -54(1) no
C4 Ir1 P1 C131 . . . . -175(1) no
C4 Ir1 P1 C111 . . 2_666 2_666 114(1) no
C4 Ir1 P1 C121 . . 2_666 2_666 -121(1) no
C4 Ir1 P1 C131 . . 2_666 2_666 -5(1) no
C5 W1 N11 C15 . . . . -45(1) no
C5 W1 N31 C35 . . . . 46.0(7) no
C6 W1 N11 C15 . . . . 46(1) no
C6 W1 N21 C25 . . . . -46(1) no
C13 N12 N11 C15 . . . . -1(1) no
C14 C13 N12 B1 . . . . -180(1) no
C15 N11 N12 B1 . . . . 179(1) no
C23 N22 N21 C25 . . . . 0(1) no
C24 C23 N22 B1 . . . . -180(1) no
C25 N21 N22 B1 . . . . 179.6(9) no
C33 N32 N31 C35 . . . . 0.3(9) no
C34 C33 N32 B1 . . . . -179.8(8) no
C35 N31 N32 B1 . . . . -178.8(7) no
C111 P1 C121 C122 . . . . -106.8(9) no
C111 P1 C121 C126 . . . . 67.9(8) no
C111 P1 C131 C132 . . . . -171.5(8) no
C111 P1 C131 C136 . . . . 12(1) no
C111 C112 C113 C114 . . . . -0(2) no
C111 C116 C115 C114 . . . . -0(3) no
C112 C111 P1 C121 . . . . -167.4(9) no
C112 C111 P1 C131 . . . . -61.1(9) no
C112 C111 C116 C115 . . . . -1(2) no
C112 C113 C114 C115 . . . . -1(2) no
C113 C112 C111 C116 . . . . 1(2) no
C113 C114 C115 C116 . . . . 1(3) no
C116 C111 P1 C121 . . . . 13(1) no
C116 C111 P1 C131 . . . . 119(1) no
C121 P1 C131 C132 . . . . -65(1) no
C121 P1 C131 C136 . . . . 119(1) no
C121 C122 C123 C124 . . . . 1(2) no
C121 C126 C125 C124 . . . . -1(2) no
C122 C121 P1 C131 . . . . 143.7(9) no
C122 C121 C126 C125 . . . . 3(2) no
C122 C123 C124 C125 . . . . 1(2) no
C123 C122 C121 C126 . . . . -3(1) no
C123 C124 C125 C126 . . . . -1(2) no
C126 C121 P1 C131 . . . . -41.6(9) no
C131 C132 C133 C134 . . . . 2(2) no
C131 C136 C135 C134 . . . . 0(2) no
C132 C131 C136 C135 . . . . 0(2) no
C132 C133 C134 C135 . . . . -1(2) no
C133 C132 C131 C136 . . . . -1(2) no
C133 C134 C135 C136 . . . . 0(2) no
